data_4066435
loop_
_publ_author_name
'Enk, Barbara'
'Eisenstecken, Daniela'
'Kopacka, Holger'
'Wurst, Klaus'
'M\"uller, Thomas'
'Pevny, Florian'
'Winter, Rainer F.'
'Bildstein, Benno'

_publ_section_title
;
 Doubly N-Functionalized Pentafulvenes and Redox-Responsive [N,N]- and
 [N,C,N]-Pincer Bis(imidoyl)pentamethylruthenocene Metalloligands
;
_journal_issue 14
_journal_name_full Organometallics
_journal_page_first 3169
_journal_paper_doi 10.1021/om100458h
_journal_volume 29
_journal_year 2010
_chemical_formula_sum 'C45 H47 F6 N2 P Ru'
_chemical_formula_weight 861.89
_chemical_name_systematic
; 
 ? 
;
_space_group_IT_number 4
_symmetry_cell_setting monoclinic
_symmetry_space_group_name_Hall 'P 2yb'
_symmetry_space_group_name_H-M 'P 1 21 1'
_atom_sites_solution_hydrogens geom
_atom_sites_solution_primary direct
_atom_sites_solution_secondary difmap
_audit_creation_method SHELXL-97
_cell_angle_alpha 90.00
_cell_angle_beta 111.317(3)
_cell_angle_gamma 90.00
_cell_formula_units_Z 2
_cell_length_a 11.2371(6)
_cell_length_b 17.3580(9)
_cell_length_c 11.4474(8)
_cell_measurement_reflns_used 9672
_cell_measurement_temperature 233(2)
_cell_measurement_theta_max 24.0
_cell_measurement_theta_min 1.0
_cell_volume 2080.1(2)
_computing_data_collection COLLECT
_computing_data_reduction 'DENZO and SCALEPACK'
_computing_structure_refinement 'SHELXL-97 (Sheldrick, 1997)'
_computing_structure_solution 'SHELXS-97 (Sheldrick, 1990)'
_diffrn_ambient_temperature 233(2)
_diffrn_measured_fraction_theta_full 1.000
_diffrn_measured_fraction_theta_max 1.000
_diffrn_measurement_device_type 'Nonius KappaCCD'
_diffrn_measurement_method 'phi- and omega-scans'
_diffrn_radiation_monochromator graphite
_diffrn_radiation_source 'fine-focus sealed tube'
_diffrn_radiation_type MoK\a
_diffrn_radiation_wavelength 0.71073
_diffrn_reflns_av_R_equivalents 0.0955
_diffrn_reflns_av_sigmaI/netI 0.1519
_diffrn_reflns_limit_h_max 12
_diffrn_reflns_limit_h_min -12
_diffrn_reflns_limit_k_max 18
_diffrn_reflns_limit_k_min -19
_diffrn_reflns_limit_l_max 12
_diffrn_reflns_limit_l_min -11
_diffrn_reflns_number 9981
_diffrn_reflns_theta_full 23.00
_diffrn_reflns_theta_max 23.00
_diffrn_reflns_theta_min 1.91
_diffrn_standards_number 0
_exptl_absorpt_coefficient_mu 0.475
_exptl_absorpt_correction_type none
_exptl_crystal_colour orange
_exptl_crystal_density_diffrn 1.376
_exptl_crystal_density_method 'not measured'
_exptl_crystal_description plate
_exptl_crystal_F_000 888
_exptl_crystal_size_max 0.06
_exptl_crystal_size_mid 0.05
_exptl_crystal_size_min 0.015
_refine_diff_density_max 0.453
_refine_diff_density_min -0.555
_refine_diff_density_rms 0.090
_refine_ls_abs_structure_details 'Flack H D (1983), Acta Cryst. A39, 876-881'
_refine_ls_abs_structure_Flack -0.04(5)
_refine_ls_extinction_method none
_refine_ls_goodness_of_fit_ref 1.041
_refine_ls_hydrogen_treatment 'constr, refined at N2'
_refine_ls_matrix_type full
_refine_ls_number_parameters 509
_refine_ls_number_reflns 5645
_refine_ls_number_restraints 1
_refine_ls_restrained_S_all 1.040
_refine_ls_R_factor_all 0.1235
_refine_ls_R_factor_gt 0.0672
_refine_ls_shift/su_max 0.019
_refine_ls_shift/su_mean 0.000
_refine_ls_structure_factor_coef Fsqd
_refine_ls_weighting_details 'calc w=1/[\s^2^(Fo^2^)+(0.0000P)^2^+3.2740P] where P=(Fo^2^+2Fc^2^)/3'
_refine_ls_weighting_scheme calc
_refine_ls_wR_factor_gt 0.0989
_refine_ls_wR_factor_ref 0.1148
_reflns_number_gt 3802
_reflns_number_total 5645
_reflns_threshold_expression >2sigma(I)
_cod_data_source_file om100458h_si_002.cif
_cod_data_source_block 7hpf6
_cod_original_sg_symbol_H-M P21
_cod_database_code 4066435

loop_
_symmetry_equiv_pos_as_xyz
'x, y, z'
'-x, y+1/2, -z'

loop_
_atom_site_label
_atom_site_type_symbol
_atom_site_fract_x
_atom_site_fract_y
_atom_site_fract_z
_atom_site_U_iso_or_equiv
_atom_site_adp_type
_atom_site_occupancy
_atom_site_symmetry_multiplicity
_atom_site_calc_flag
_atom_site_refinement_flags
Ru1 Ru 0.41604(6) 0.03280(5) 0.72701(7) 0.0341(2) Uani 1 1 d .
P1 P -0.2642(3) 0.13553(19) 0.3988(3) 0.0552(9) Uani 1 1 d .
F1 F -0.1872(13) 0.1952(6) 0.4973(10) 0.179(6) Uani 1 1 d .
F2 F -0.3389(9) 0.0762(5) 0.2981(8) 0.136(4) Uani 1 1 d .
F3 F -0.2250(7) 0.0720(4) 0.5032(8) 0.122(3) Uani 1 1 d .
F4 F -0.3074(8) 0.1981(5) 0.2924(9) 0.131(4) Uani 1 1 d .
F5 F -0.1426(7) 0.1232(6) 0.3687(8) 0.139(4) Uani 1 1 d .
F6 F -0.3842(9) 0.1495(6) 0.4281(10) 0.157(5) Uani 1 1 d .
N1 N 0.7797(8) -0.0243(5) 0.9083(8) 0.030(2) Uani 1 1 d .
N2 N 0.6828(7) -0.1147(4) 0.7078(8) 0.035(2) Uani 1 1 d .
H2N H 0.748(12) -0.087(8) 0.803(13) 0.14(5) Uiso 1 1 d .
C1 C 0.3523(9) -0.0425(7) 0.8466(10) 0.039(3) Uani 1 1 d .
C2 C 0.3625(7) 0.0342(9) 0.8909(8) 0.039(2) Uani 1 1 d .
C3 C 0.2734(12) 0.0793(7) 0.7953(13) 0.055(4) Uani 1 1 d .
C4 C 0.2133(8) 0.0302(10) 0.6913(9) 0.048(3) Uani 1 1 d .
C5 C 0.2621(9) -0.0445(7) 0.7229(10) 0.043(3) Uani 1 1 d .
C6 C 0.5600(9) 0.0012(5) 0.6475(9) 0.034(3) Uani 1 1 d .
C7 C 0.4598(8) 0.0446(8) 0.5577(8) 0.037(3) Uani 1 1 d .
H7 H 0.4061 0.0260 0.4790 0.045 Uiso 1 1 calc .
C8 C 0.4532(9) 0.1187(6) 0.6042(9) 0.043(3) Uani 1 1 d .
H8 H 0.3956 0.1578 0.5625 0.051 Uiso 1 1 calc .
C9 C 0.5478(9) 0.1236(6) 0.7234(9) 0.037(3) Uani 1 1 d .
H9 H 0.5629 0.1671 0.7759 0.045 Uiso 1 1 calc .
C10 C 0.6189(8) 0.0527(5) 0.7548(8) 0.029(3) Uani 1 1 d .
C11 C 0.7357(8) 0.0440(8) 0.8696(8) 0.029(3) Uani 1 1 d .
C12 C 0.7969(10) 0.1176(7) 0.9287(11) 0.041(3) Uani 1 1 d .
C13 C 0.7993(10) 0.1418(7) 1.0446(11) 0.057(3) Uani 1 1 d .
H13 H 0.7636 0.1103 1.0902 0.068 Uiso 1 1 calc .
C14 C 0.8516(12) 0.2097(7) 1.0932(12) 0.068(4) Uani 1 1 d .
H14 H 0.8490 0.2263 1.1704 0.082 Uiso 1 1 calc .
C15 C 0.9072(12) 0.2533(8) 1.0319(14) 0.076(4) Uani 1 1 d .
H15 H 0.9470 0.2995 1.0690 0.091 Uiso 1 1 calc .
C16 C 0.9085(10) 0.2331(7) 0.9167(14) 0.070(4) Uani 1 1 d .
H16 H 0.9487 0.2649 0.8757 0.084 Uiso 1 1 calc .
C17 C 0.8496(9) 0.1652(6) 0.8612(10) 0.047(3) Uani 1 1 d .
H17 H 0.8452 0.1515 0.7803 0.056 Uiso 1 1 calc .
C18 C 0.8986(9) -0.0322(5) 1.0156(9) 0.035(2) Uani 1 1 d .
C19 C 0.8928(9) -0.0537(5) 1.1291(9) 0.039(3) Uani 1 1 d .
C20 C 1.0085(11) -0.0628(7) 1.2310(10) 0.061(3) Uani 1 1 d .
H20 H 1.0066 -0.0756 1.3100 0.073 Uiso 1 1 calc .
C21 C 1.1221(11) -0.0538(7) 1.2181(12) 0.064(4) Uani 1 1 d .
H21 H 1.1987 -0.0598 1.2873 0.076 Uiso 1 1 calc .
C22 C 1.1239(10) -0.0355(7) 1.1016(13) 0.062(3) Uani 1 1 d .
H22 H 1.2034 -0.0312 1.0923 0.074 Uiso 1 1 calc .
C23 C 1.0155(9) -0.0233(6) 0.9989(11) 0.047(3) Uani 1 1 d .
C24 C 0.5917(8) -0.0753(6) 0.6228(8) 0.031(2) Uani 1 1 d .
C25 C 0.5264(8) -0.1098(5) 0.4967(8) 0.032(2) Uani 1 1 d .
C26 C 0.5316(10) -0.0746(6) 0.3903(10) 0.045(3) Uani 1 1 d .
H26 H 0.5791 -0.0290 0.3978 0.054 Uiso 1 1 calc .
C27 C 0.4684(11) -0.1052(7) 0.2749(10) 0.055(3) Uani 1 1 d .
H27 H 0.4754 -0.0822 0.2034 0.066 Uiso 1 1 calc .
C28 C 0.3930(10) -0.1711(7) 0.2627(10) 0.050(3) Uani 1 1 d .
H28 H 0.3478 -0.1922 0.1832 0.060 Uiso 1 1 calc .
C29 C 0.3861(9) -0.2043(6) 0.3685(10) 0.046(3) Uani 1 1 d .
H29 H 0.3339 -0.2477 0.3609 0.055 Uiso 1 1 calc .
C30 C 0.4537(9) -0.1755(6) 0.4853(9) 0.038(3) Uani 1 1 d .
H30 H 0.4506 -0.2003 0.5571 0.045 Uiso 1 1 calc .
C31 C 0.7352(8) -0.1890(6) 0.6920(8) 0.039(3) Uani 1 1 d .
C32 C 0.7176(11) -0.2504(6) 0.7591(10) 0.052(3) Uani 1 1 d .
C33 C 0.7755(12) -0.3190(6) 0.7515(12) 0.062(3) Uani 1 1 d .
H33 H 0.7623 -0.3623 0.7945 0.075 Uiso 1 1 calc .
C34 C 0.8512(13) -0.3251(8) 0.6831(13) 0.073(4) Uani 1 1 d .
H34 H 0.8919 -0.3721 0.6809 0.088 Uiso 1 1 calc .
C35 C 0.8684(10) -0.2633(8) 0.6175(11) 0.065(4) Uani 1 1 d .
H35 H 0.9181 -0.2693 0.5675 0.077 Uiso 1 1 calc .
C36 C 0.8149(9) -0.1916(6) 0.6222(9) 0.046(3) Uani 1 1 d .
C191 C 0.7661(9) -0.0660(7) 1.1464(10) 0.065(3) Uani 1 1 d .
H19A H 0.7085 -0.0944 1.0753 0.098 Uiso 1 1 calc R
H19B H 0.7287 -0.0164 1.1521 0.098 Uiso 1 1 calc R
H19C H 0.7804 -0.0949 1.2227 0.098 Uiso 1 1 calc R
C231 C 1.0186(12) -0.0082(7) 0.8695(12) 0.085(5) Uani 1 1 d .
H23A H 1.0918 -0.0339 0.8615 0.128 Uiso 1 1 calc R
H23B H 1.0250 0.0468 0.8580 0.128 Uiso 1 1 calc R
H23C H 0.9409 -0.0277 0.8064 0.128 Uiso 1 1 calc R
C321 C 0.6329(12) -0.2441(7) 0.8338(12) 0.077(4) Uani 1 1 d .
H32A H 0.6763 -0.2151 0.9098 0.115 Uiso 1 1 calc R
H32B H 0.6129 -0.2953 0.8555 0.115 Uiso 1 1 calc R
H32C H 0.5544 -0.2179 0.7844 0.115 Uiso 1 1 calc R
C361 C 0.8417(12) -0.1233(9) 0.5548(12) 0.081(5) Uani 1 1 d .
H36A H 0.9257 -0.1287 0.5499 0.121 Uiso 1 1 calc R
H36B H 0.8390 -0.0765 0.6001 0.121 Uiso 1 1 calc R
H36C H 0.7778 -0.1205 0.4708 0.121 Uiso 1 1 calc R
C01 C 0.4143(9) -0.1121(6) 0.9202(9) 0.053(3) Uani 1 1 d .
H01A H 0.3688 -0.1273 0.9742 0.079 Uiso 1 1 calc R
H01B H 0.5023 -0.1003 0.9710 0.079 Uiso 1 1 calc R
H01C H 0.4120 -0.1539 0.8632 0.079 Uiso 1 1 calc R
C02 C 0.4414(10) 0.0614(6) 1.0208(9) 0.065(4) Uani 1 1 d .
H02A H 0.4725 0.1131 1.0164 0.098 Uiso 1 1 calc R
H02B H 0.5132 0.0270 1.0576 0.098 Uiso 1 1 calc R
H02C H 0.3892 0.0619 1.0722 0.098 Uiso 1 1 calc R
C03 C 0.2452(12) 0.1639(7) 0.8018(13) 0.082(4) Uani 1 1 d .
H03A H 0.1807 0.1701 0.8389 0.122 Uiso 1 1 calc R
H03B H 0.2141 0.1855 0.7178 0.122 Uiso 1 1 calc R
H03C H 0.3226 0.1905 0.8527 0.122 Uiso 1 1 calc R
C04 C 0.1051(9) 0.0528(8) 0.5686(10) 0.069(5) Uani 1 1 d .
H04A H 0.1093 0.0208 0.5007 0.104 Uiso 1 1 calc R
H04B H 0.1143 0.1065 0.5499 0.104 Uiso 1 1 calc R
H04C H 0.0233 0.0453 0.5776 0.104 Uiso 1 1 calc R
C05 C 0.2200(10) -0.1147(6) 0.6429(10) 0.058(3) Uani 1 1 d .
H05A H 0.1502 -0.1390 0.6596 0.086 Uiso 1 1 calc R
H05B H 0.2909 -0.1504 0.6619 0.086 Uiso 1 1 calc R
H05C H 0.1916 -0.1001 0.5552 0.086 Uiso 1 1 calc R

loop_
_atom_site_aniso_label
_atom_site_aniso_U_11
_atom_site_aniso_U_22
_atom_site_aniso_U_33
_atom_site_aniso_U_23
_atom_site_aniso_U_13
_atom_site_aniso_U_12
Ru1 0.0313(4) 0.0378(4) 0.0335(4) 0.0007(6) 0.0121(3) 0.0011(6)
P1 0.062(2) 0.047(2) 0.063(2) 0.0026(19) 0.0309(18) 0.0032(17)
F1 0.295(14) 0.113(9) 0.131(10) -0.075(7) 0.082(10) -0.119(9)
F2 0.178(9) 0.111(7) 0.104(7) -0.048(5) 0.036(6) -0.053(6)
F3 0.092(5) 0.132(9) 0.129(7) 0.062(6) 0.027(5) 0.011(5)
F4 0.111(7) 0.121(8) 0.159(9) 0.084(7) 0.048(6) 0.017(6)
F5 0.080(5) 0.215(10) 0.142(8) 0.089(8) 0.063(5) 0.053(6)
F6 0.146(8) 0.207(11) 0.182(10) 0.035(9) 0.134(8) 0.065(8)
N1 0.025(5) 0.029(6) 0.030(6) 0.011(5) 0.003(4) 0.005(4)
N2 0.030(5) 0.033(5) 0.038(6) -0.002(4) 0.008(4) -0.002(4)
C1 0.028(6) 0.049(8) 0.043(7) 0.000(6) 0.017(5) 0.006(6)
C2 0.031(5) 0.041(6) 0.047(6) -0.011(9) 0.018(4) 0.003(9)
C3 0.058(9) 0.039(8) 0.081(11) -0.006(8) 0.040(8) -0.001(7)
C4 0.039(5) 0.057(7) 0.057(7) 0.011(10) 0.026(5) 0.029(9)
C5 0.027(6) 0.052(9) 0.043(8) -0.006(6) 0.006(6) 0.005(6)
C6 0.033(6) 0.038(8) 0.028(6) -0.005(5) 0.008(5) -0.009(5)
C7 0.031(5) 0.047(9) 0.028(5) 0.005(7) 0.003(4) 0.004(6)
C8 0.036(6) 0.044(8) 0.042(7) -0.005(6) 0.006(5) 0.006(5)
C9 0.034(6) 0.034(7) 0.040(7) -0.001(5) 0.010(5) 0.007(5)
C10 0.029(5) 0.034(9) 0.023(5) 0.008(5) 0.009(4) -0.002(5)
C11 0.033(5) 0.035(9) 0.021(5) 0.010(6) 0.011(4) 0.004(6)
C12 0.035(7) 0.042(8) 0.034(7) -0.007(6) -0.001(6) -0.010(6)
C13 0.048(7) 0.057(9) 0.067(9) -0.016(8) 0.023(6) -0.014(6)
C14 0.089(10) 0.039(8) 0.072(10) -0.022(7) 0.024(8) -0.015(7)
C15 0.067(9) 0.062(10) 0.075(11) -0.020(9) -0.002(8) -0.003(7)
C16 0.046(7) 0.047(9) 0.107(12) 0.015(8) 0.015(8) -0.012(6)
C17 0.043(6) 0.042(7) 0.043(7) 0.009(6) 0.000(6) -0.011(6)
C18 0.039(6) 0.033(6) 0.023(6) -0.010(5) 0.001(5) 0.011(5)
C19 0.043(6) 0.036(7) 0.035(7) -0.001(5) 0.011(5) 0.000(5)
C20 0.056(8) 0.075(10) 0.035(7) 0.007(7) -0.001(6) 0.017(7)
C21 0.049(8) 0.054(9) 0.062(10) -0.012(7) -0.010(7) 0.015(6)
C22 0.036(7) 0.065(9) 0.081(10) -0.001(8) 0.017(7) 0.006(6)
C23 0.032(6) 0.038(7) 0.070(9) 0.004(6) 0.017(6) 0.008(5)
C24 0.023(5) 0.042(7) 0.024(6) -0.006(5) 0.005(5) -0.013(5)
C25 0.040(6) 0.023(6) 0.026(6) -0.009(5) 0.005(5) 0.004(5)
C26 0.063(8) 0.041(7) 0.040(7) -0.020(6) 0.030(6) -0.023(6)
C27 0.081(9) 0.055(9) 0.028(7) -0.005(6) 0.018(6) -0.007(7)
C28 0.055(8) 0.048(8) 0.034(7) -0.029(6) 0.000(6) 0.013(6)
C29 0.058(7) 0.030(7) 0.043(7) -0.008(6) 0.011(6) -0.006(5)
C30 0.045(6) 0.035(7) 0.034(7) 0.001(5) 0.017(5) 0.005(5)
C31 0.036(6) 0.043(7) 0.030(6) -0.002(6) 0.002(5) 0.007(5)
C32 0.063(8) 0.040(8) 0.049(8) 0.014(6) 0.016(6) 0.013(7)
C33 0.076(9) 0.034(8) 0.068(9) 0.013(7) 0.016(7) 0.007(7)
C34 0.081(10) 0.053(10) 0.067(10) -0.006(8) 0.005(8) 0.038(8)
C35 0.054(7) 0.068(10) 0.063(9) -0.035(8) 0.010(7) 0.012(7)
C36 0.037(6) 0.050(8) 0.045(7) -0.010(6) 0.006(5) 0.005(6)
C191 0.061(8) 0.099(10) 0.037(7) 0.008(7) 0.021(6) -0.007(7)
C231 0.077(9) 0.106(12) 0.095(11) 0.005(9) 0.059(8) 0.000(8)
C321 0.099(10) 0.069(10) 0.082(10) 0.008(8) 0.058(9) -0.002(8)
C361 0.070(9) 0.126(14) 0.056(9) 0.002(9) 0.034(7) -0.014(9)
C01 0.041(6) 0.068(9) 0.051(7) 0.019(6) 0.018(5) 0.015(6)
C02 0.072(7) 0.075(11) 0.053(7) -0.010(6) 0.027(6) -0.014(6)
C03 0.091(10) 0.059(10) 0.111(12) -0.021(8) 0.055(9) -0.008(8)
C04 0.050(7) 0.083(14) 0.073(8) 0.005(8) 0.021(6) -0.001(7)
C05 0.055(7) 0.066(9) 0.055(8) -0.007(7) 0.024(6) -0.009(6)

loop_
_atom_type_symbol
_atom_type_description
_atom_type_scat_dispersion_real
_atom_type_scat_dispersion_imag
_atom_type_scat_source
C C 0.0033 0.0016 'International Tables Vol C Tables 4.2.6.8 and 6.1.1.4'
H H 0.0000 0.0000 'International Tables Vol C Tables 4.2.6.8 and 6.1.1.4'
N N 0.0061 0.0033 'International Tables Vol C Tables 4.2.6.8 and 6.1.1.4'
Ru Ru -1.2594 0.8363 'International Tables Vol C Tables 4.2.6.8 and 6.1.1.4'
P P 0.1023 0.0942 'International Tables Vol C Tables 4.2.6.8 and 6.1.1.4'
F F 0.0171 0.0103 'International Tables Vol C Tables 4.2.6.8 and 6.1.1.4'

loop_
_geom_angle_atom_site_label_1
_geom_angle_atom_site_label_2
_geom_angle_atom_site_label_3
_geom_angle
C4 Ru1 C2 63.9(3)
C4 Ru1 C9 133.5(5)
C2 Ru1 C9 114.4(5)
C4 Ru1 C7 113.4(3)
C2 Ru1 C7 173.4(6)
C9 Ru1 C7 62.6(4)
C4 Ru1 C5 37.7(5)
C2 Ru1 C5 63.7(4)
C9 Ru1 C5 171.3(4)
C7 Ru1 C5 118.3(4)
C4 Ru1 C3 38.2(4)
C2 Ru1 C3 38.1(4)
C9 Ru1 C3 109.5(4)
C7 Ru1 C3 136.0(5)
C5 Ru1 C3 63.5(4)
C4 Ru1 C8 109.0(4)
C2 Ru1 C8 136.5(5)
C9 Ru1 C8 37.3(3)
C7 Ru1 C8 37.5(4)
C5 Ru1 C8 137.8(4)
C3 Ru1 C8 108.4(4)
C4 Ru1 C1 63.0(4)
C2 Ru1 C1 37.8(5)
C9 Ru1 C1 145.4(4)
C7 Ru1 C1 147.5(5)
C5 Ru1 C1 37.7(4)
C3 Ru1 C1 63.0(4)
C8 Ru1 C1 171.1(4)
C4 Ru1 C6 143.2(4)
C2 Ru1 C6 147.1(4)
C9 Ru1 C6 64.1(4)
C7 Ru1 C6 38.2(3)
C5 Ru1 C6 122.5(4)
C3 Ru1 C6 172.4(4)
C8 Ru1 C6 64.1(4)
C1 Ru1 C6 124.6(4)
C4 Ru1 C10 171.8(5)
C2 Ru1 C10 118.0(3)
C9 Ru1 C10 38.3(3)
C7 Ru1 C10 63.8(3)
C5 Ru1 C10 150.4(4)
C3 Ru1 C10 138.2(4)
C8 Ru1 C10 63.8(3)
C1 Ru1 C10 123.9(3)
C6 Ru1 C10 38.9(3)
F6 P1 F5 178.8(6)
F6 P1 F1 92.2(7)
F5 P1 F1 87.1(6)
F6 P1 F2 89.3(6)
F5 P1 F2 91.5(5)
F1 P1 F2 178.4(6)
F6 P1 F3 88.3(5)
F5 P1 F3 92.7(4)
F1 P1 F3 89.3(5)
F2 P1 F3 91.5(5)
F6 P1 F4 90.7(5)
F5 P1 F4 88.3(5)
F1 P1 F4 92.0(6)
F2 P1 F4 87.2(5)
F3 P1 F4 178.4(5)
C11 N1 C18 119.5(9)
C11 N1 H2N 115(5)
C18 N1 H2N 118(5)
H2N N2 C24 121(6)
H2N N2 C31 110(6)
C24 N2 C31 127.5(8)
C5 C1 C2 108.6(10)
C5 C1 C01 124.4(11)
C2 C1 C01 126.8(10)
C5 C1 Ru1 70.5(6)
C2 C1 Ru1 70.1(6)
C01 C1 Ru1 130.0(7)
C1 C2 C3 107.4(10)
C1 C2 C02 126.3(11)
C3 C2 C02 125.8(13)
C1 C2 Ru1 72.0(5)
C3 C2 Ru1 71.3(6)
C02 C2 Ru1 127.6(6)
C4 C3 C2 107.7(11)
C4 C3 C03 125.4(14)
C2 C3 C03 126.9(13)
C4 C3 Ru1 70.4(6)
C2 C3 Ru1 70.6(6)
C03 C3 Ru1 125.0(8)
C5 C4 C3 108.4(10)
C5 C4 C04 125.2(13)
C3 C4 C04 126.3(14)
C5 C4 Ru1 71.6(5)
C3 C4 Ru1 71.4(6)
C04 C4 Ru1 126.6(7)
C4 C5 C1 107.9(10)
C4 C5 C05 126.1(10)
C1 C5 C05 126.0(11)
C4 C5 Ru1 70.7(6)
C1 C5 Ru1 71.8(6)
C05 C5 Ru1 126.0(7)
C24 C6 C7 122.2(9)
C24 C6 C10 131.5(9)
C7 C6 C10 106.2(9)
C24 C6 Ru1 126.0(6)
C7 C6 Ru1 70.2(5)
C10 C6 Ru1 71.2(5)
C8 C7 C6 110.2(9)
C8 C7 Ru1 71.8(6)
C6 C7 Ru1 71.6(5)
C9 C8 C7 107.5(9)
C9 C8 Ru1 70.7(6)
C7 C8 Ru1 70.6(6)
C8 C9 C10 110.4(9)
C8 C9 Ru1 72.1(6)
C10 C9 Ru1 72.3(5)
C9 C10 C6 105.7(8)
C9 C10 C11 122.6(9)
C6 C10 C11 131.4(9)
C9 C10 Ru1 69.4(5)
C6 C10 Ru1 69.9(5)
C11 C10 Ru1 130.0(5)
N1 C11 C10 119.9(10)
N1 C11 C12 124.9(9)
C10 C11 C12 115.2(10)
C13 C12 C17 119.0(11)
C13 C12 C11 122.7(11)
C17 C12 C11 118.2(10)
C14 C13 C12 121.1(11)
C15 C14 C13 119.9(12)
C14 C15 C16 122.2(12)
C15 C16 C17 119.2(11)
C16 C17 C12 118.4(11)
C19 C18 C23 121.7(9)
C19 C18 N1 118.6(9)
C23 C18 N1 119.5(9)
C18 C19 C20 117.9(9)
C18 C19 C191 121.9(9)
C20 C19 C191 120.2(9)
C21 C20 C19 121.6(10)
C20 C21 C22 118.7(10)
C23 C22 C21 123.1(11)
C22 C23 C18 116.9(11)
C22 C23 C231 122.5(10)
C18 C23 C231 120.4(9)
N2 C24 C6 121.2(9)
N2 C24 C25 118.9(9)
C6 C24 C25 119.8(9)
C30 C25 C26 119.7(9)
C30 C25 C24 119.4(8)
C26 C25 C24 120.8(9)
C27 C26 C25 120.5(10)
C26 C27 C28 120.0(10)
C29 C28 C27 118.8(10)
C28 C29 C30 121.4(10)
C29 C30 C25 119.5(9)
C32 C31 C36 123.2(10)
C32 C31 N2 118.3(9)
C36 C31 N2 118.0(9)
C31 C32 C33 118.1(10)
C31 C32 C321 121.0(10)
C33 C32 C321 120.9(11)
C34 C33 C32 121.1(11)
C33 C34 C35 120.1(11)
C34 C35 C36 122.2(11)
C35 C36 C31 115.2(11)
C35 C36 C361 121.0(11)
C31 C36 C361 123.8(10)

loop_
_geom_bond_atom_site_label_1
_geom_bond_atom_site_label_2
_geom_bond_distance
Ru1 C4 2.164(8)
Ru1 C2 2.169(8)
Ru1 C9 2.173(10)
Ru1 C7 2.175(8)
Ru1 C5 2.176(11)
Ru1 C3 2.177(11)
Ru1 C8 2.191(11)
Ru1 C1 2.193(10)
Ru1 C6 2.195(9)
Ru1 C10 2.211(8)
P1 F6 1.522(7)
P1 F5 1.541(7)
P1 F1 1.545(9)
P1 F2 1.546(8)
P1 F3 1.568(8)
P1 F4 1.571(8)
N1 C11 1.298(15)
N1 C18 1.455(11)
N1 H2N 1.56(14)
N2 H2N 1.17(14)
N2 C24 1.318(11)
N2 C31 1.456(12)
C1 C5 1.411(14)
C1 C2 1.414(18)
C1 C01 1.493(14)
C2 C3 1.420(16)
C2 C02 1.504(12)
C3 C4 1.419(17)
C3 C03 1.510(15)
C4 C5 1.404(18)
C4 C04 1.537(13)
C5 C05 1.493(14)
C6 C24 1.430(12)
C6 C7 1.432(12)
C6 C10 1.468(11)
C7 C8 1.405(16)
C8 C9 1.395(12)
C9 C10 1.440(12)
C10 C11 1.490(12)
C11 C12 1.491(17)
C12 C13 1.383(15)
C12 C17 1.402(14)
C13 C14 1.343(14)
C14 C15 1.332(16)
C15 C16 1.369(16)
C16 C17 1.387(15)
C18 C19 1.376(12)
C18 C23 1.403(13)
C19 C20 1.405(13)
C19 C191 1.522(12)
C20 C21 1.346(14)
C21 C22 1.379(16)
C22 C23 1.367(15)
C23 C231 1.517(14)
C24 C25 1.487(12)
C25 C30 1.381(12)
C25 C26 1.383(13)
C26 C27 1.361(14)
C27 C28 1.399(15)
C28 C29 1.369(14)
C29 C30 1.369(13)
C31 C32 1.370(13)
C31 C36 1.402(12)
C32 C33 1.374(14)
C32 C321 1.497(14)
C33 C34 1.354(16)
C34 C35 1.363(17)
C35 C36 1.392(15)
C36 C361 1.504(16)

loop_
_geom_torsion_atom_site_label_1
_geom_torsion_atom_site_label_2
_geom_torsion_atom_site_label_3
_geom_torsion_atom_site_label_4
_geom_torsion
N1 C11 C10 C6 -22.9(13)
N2 C24 C6 C10 5.4(15)
